data_7061009
loop_
_publ_author_name
'Kuzman, Dino'
'Damjanovi\'c, Vladimir'
'Stilinovi\'c, Vladimir'
'Cindri\'c, Marina'
'Vrdoljak, Vi\<snja'

_publ_section_title
;
 The role of mono- and dicarboxylic acids in the building of oxomolybdates
 containing {MoO4}, {Mo2O5}, {Mo2O6}, {Mo3O8}, {Mo5O17}, {Mo5O18},
 {Mo8O26}, and {SiMo12O40} units
;
_journal_issue 42
_journal_name_full 'New Journal of Chemistry'
_journal_page_first 19764
_journal_page_last 19774
_journal_paper_doi 10.1039/D1NJ03280A
_journal_volume 45
_journal_year 2021
_chemical_formula_moiety 'Mo12 O40 Si, 4(C2 H12 Co N4 O4), 6(H2 O)'
_chemical_formula_sum 'C8 H60 Co4 Mo12 N16 O62 Si'
_chemical_formula_weight 2787.81
_space_group_crystal_system tetragonal
_space_group_IT_number 88
_space_group_name_Hall '-I 4ad'
_space_group_name_H-M_alt 'I 41/a :2'
_atom_sites_solution_hydrogens mixed
_atom_sites_solution_primary dual
_audit_creation_date 2021-05-08
_audit_creation_method
;
Olex2 1.3
(compiled 2020.11.12 svn.r5f609507 for OlexSys, GUI svn.r6272)
;
_audit_update_record
;
2021-09-14 deposited with the CCDC.	2021-09-27 downloaded from the CCDC.
;
_cell_angle_alpha 90
_cell_angle_beta 90
_cell_angle_gamma 90
_cell_formula_units_Z 4
_cell_length_a 16.6637(3)
_cell_length_b 16.6637(3)
_cell_length_c 23.1974(6)
_cell_measurement_reflns_used 11728
_cell_measurement_temperature 298
_cell_measurement_theta_max 32.2760
_cell_measurement_theta_min 4.3840
_cell_volume 6441.4(2)
_computing_cell_refinement 'CrysAlisPro 1.171.39.46e (Rigaku OD, 2018)'
_computing_data_collection 'CrysAlisPro 1.171.39.46e (Rigaku OD, 2018)'
_computing_data_reduction 'CrysAlisPro 1.171.39.46e (Rigaku OD, 2018)'
_computing_molecular_graphics 'Olex2 1.3 (Dolomanov et al., 2009)'
_computing_publication_material 'Olex2 1.3 (Dolomanov et al., 2009)'
_computing_structure_refinement 'SHELXL 2018/3 (Sheldrick, 2015)'
_computing_structure_solution 'ShelXT (Sheldrick, 2015)'
_diffrn_ambient_temperature 298
_diffrn_detector 'CCD plate'
_diffrn_detector_area_resol_mean 16.3426
_diffrn_detector_type Sapphire3
_diffrn_measured_fraction_theta_full 0.9964
_diffrn_measured_fraction_theta_max 0.9162
_diffrn_measurement_details
;
List of Runs (angles in degrees, time in seconds):

  # Type    Start    End  Width  t~exp~   \w     \q     \k     \f   Frames
#--------------------------------------------------------------------------
  1  \w     55.00  89.50   0.75    5.00    --   22.34-179.00 120.00   46
  2  \w     12.00  87.00   0.75    5.00    --   22.34  37.00 150.00  100
  3  \w     35.00  74.00   0.75    5.00    --   22.34 179.00   0.00   52
  4  \w     -3.00  91.50   0.75    5.00    --   22.34   0.00 -90.00  126
  5  \w     -4.00  15.50   0.75    5.00    --   22.34 -37.00 -90.00   26
;
_diffrn_measurement_device 'four-circle diffractometer'
_diffrn_measurement_device_type 'Xcalibur, Sapphire3'
_diffrn_measurement_method '\w scans'
_diffrn_orient_matrix_type 'CrysAlisPro convention (1999,Acta A55,543-557)'
_diffrn_orient_matrix_UB_11 -0.0067112520
_diffrn_orient_matrix_UB_12 -0.0379923500
_diffrn_orient_matrix_UB_13 0.0129441500
_diffrn_orient_matrix_UB_21 0.0210703044
_diffrn_orient_matrix_UB_22 -0.0187941000
_diffrn_orient_matrix_UB_23 -0.0228575000
_diffrn_orient_matrix_UB_31 0.0363902021
_diffrn_orient_matrix_UB_32 0.0038922000
_diffrn_orient_matrix_UB_33 0.0156236000
_diffrn_radiation_monochromator graphite
_diffrn_radiation_probe x-ray
_diffrn_radiation_type 'Mo K\a'
_diffrn_radiation_wavelength 0.71073
_diffrn_reflns_av_R_equivalents 0.0250
_diffrn_reflns_av_unetI/netI 0.0228
_diffrn_reflns_Laue_measured_fraction_full 0.995
_diffrn_reflns_Laue_measured_fraction_max 0.917
_diffrn_reflns_limit_h_max 25
_diffrn_reflns_limit_h_min -22
_diffrn_reflns_limit_k_max 21
_diffrn_reflns_limit_k_min -23
_diffrn_reflns_limit_l_max 19
_diffrn_reflns_limit_l_min -35
_diffrn_reflns_number 22807
_diffrn_reflns_point_group_measured_fraction_full 0.995
_diffrn_reflns_point_group_measured_fraction_max 0.917
_diffrn_reflns_theta_full 25.242
_diffrn_reflns_theta_max 32.844
_diffrn_reflns_theta_min 4.248
_diffrn_source 'fine-focus sealed X-ray tube'
_diffrn_source_type 'Enhance (Mo) X-ray Source'
_exptl_absorpt_coefficient_mu 3.403
_exptl_absorpt_correction_T_max 1.00000
_exptl_absorpt_correction_T_min 0.80870
_exptl_absorpt_correction_type multi-scan
_exptl_absorpt_process_details
;
CrysAlisPro 1.171.39.46e (Rigaku Oxford Diffraction, 2018)
Empirical absorption correction using spherical harmonics,
 implemented in SCALE3 ABSPACK scaling algorithm.
;
_exptl_crystal_colour 'dark red'
_exptl_crystal_colour_modifier dark
_exptl_crystal_colour_primary red
_exptl_crystal_density_diffrn 2.875
_exptl_crystal_description octahedral
_exptl_crystal_F_000 5368
_exptl_crystal_size_max 0.2
_exptl_crystal_size_mid 0.17
_exptl_crystal_size_min 0.15
_refine_diff_density_max 1.658
_refine_diff_density_min -1.389
_refine_diff_density_rms 0.123
_refine_ls_extinction_coef 0.000052(13)
_refine_ls_extinction_expression Fc^*^=kFc[1+0.001xFc^2^\l^3^/sin(2\q)]^-1/4^
_refine_ls_extinction_method 'SHELXL-2018/3 (Sheldrick 2018)'
_refine_ls_goodness_of_fit_ref 1.087
_refine_ls_hydrogen_treatment mixed
_refine_ls_matrix_type full
_refine_ls_number_parameters 245
_refine_ls_number_reflns 5493
_refine_ls_number_restraints 1
_refine_ls_restrained_S_all 1.087
_refine_ls_R_factor_all 0.0411
_refine_ls_R_factor_gt 0.0315
_refine_ls_shift/su_max 0.002
_refine_ls_shift/su_mean 0.000
_refine_ls_structure_factor_coef Fsqd
_refine_ls_weighting_details 'w=1/[\s^2^(Fo^2^)+(0.0290P)^2^+20.4330P] where P=(Fo^2^+2Fc^2^)/3'
_refine_ls_weighting_scheme calc
_refine_ls_wR_factor_gt 0.0700
_refine_ls_wR_factor_ref 0.0746
_reflns_Friedel_coverage 0.000
_reflns_number_gt 4632
_reflns_number_total 5493
_reflns_threshold_expression 'I > 2\s(I)'
_cod_data_source_file d1nj03280a2.cif
_cod_data_source_block 9
_cod_depositor_comments 'Adding full bibliography for 7061007--7061013.cif.'
_cod_original_cell_volume 6441.4(3)
_cod_original_sg_symbol_H-M 'I 41/a'
_cod_database_code 7061009
_shelx_shelxl_version_number 2018/3
_chemical_oxdiff_formula 'Mo12 Si O50 Co4 C20'
_chemical_oxdiff_usercomment MoSi_HCl
_shelx_space_group_comment
;
The symmetry employed for this shelxl refinement is uniquely defined
by the following loop, which should always be used as a source of
symmetry information in preference to the above space-group names.
They are only intended as comments.
;
_shelx_estimated_absorpt_t_max 0.629
_shelx_estimated_absorpt_t_min 0.549
_reflns_odcompleteness_completeness 99.64
_reflns_odcompleteness_iscentric 1
_reflns_odcompleteness_theta 30.44
_olex2_refinement_description
;
1. Fixed Uiso
 At 1.2 times of:
  All H(H,H) groups, All N(H,H,H) groups
 At 1.5 times of:
  All O(H) groups, All O(H,H) groups
2. Restrained distances
 O5-H2W
 2.336 with sigma of 0.05
3.a Free rotating group:
 O1W(H1WA,H1WB), O2W(H2W)
3.b Idealised Me refined as rotating group:
 N3(H3A,H3B,H3C), N2(H2A,H2B,H2C), N1(H1A,H1B,H1C), N4(H4A,H4B,H4C)
;
_olex2_submission_special_instructions 'No special instructions were received'
_oxdiff_exptl_absorpt_empirical_details
;
Empirical correction (ABSPACK) includes:
- Absorption correction using spherical harmonics
- Frame scaling
;
_oxdiff_exptl_absorpt_empirical_full_max 1.148
_oxdiff_exptl_absorpt_empirical_full_min 0.929

loop_
_space_group_symop_operation_xyz
'x, y, z'
'-x+1/2, -y, z+1/2'
'-y+3/4, x+1/4, z+1/4'
'y+3/4, -x+3/4, z+3/4'
'x+1/2, y+1/2, z+1/2'
'-x+1, -y+1/2, z+1'
'-y+5/4, x+3/4, z+3/4'
'y+5/4, -x+5/4, z+5/4'
'-x, -y, -z'
'x-1/2, y, -z-1/2'
'y-3/4, -x-1/4, -z-1/4'
'-y-3/4, x-3/4, -z-3/4'
'-x+1/2, -y+1/2, -z+1/2'
'x, y+1/2, -z'
'y-1/4, -x+1/4, -z+1/4'
'-y-1/4, x-1/4, -z-1/4'

loop_
_atom_site_label
_atom_site_type_symbol
_atom_site_fract_x
_atom_site_fract_y
_atom_site_fract_z
_atom_site_U_iso_or_equiv
_atom_site_adp_type
_atom_site_occupancy
_atom_site_site_symmetry_order
_atom_site_calc_flag
_atom_site_refinement_flags_posn
_atom_site_refinement_flags_adp
_atom_site_refinement_flags_occupancy
_atom_site_disorder_assembly
_atom_site_disorder_group
Mo3 Mo 0.39691(2) 0.85800(2) 0.73178(2) 0.02611(7) Uani 1 1 d . . . . .
Mo1 Mo 0.40235(2) 0.63667(2) 0.73221(2) 0.02981(7) Uani 1 1 d . . . . .
Mo2 Mo 0.28805(2) 0.74503(2) 0.61907(2) 0.02829(7) Uani 1 1 d . . . . .
Co1 Co 0.15008(2) 0.45920(2) 0.60355(2) 0.02016(8) Uani 1 1 d . . . . .
Si1 Si 0.500000 0.750000 0.625000 0.0127(2) Uani 1 4 d S T P . .
O4 O 0.32947(11) 0.66659(11) 0.67310(8) 0.0216(4) Uani 1 1 d . . . . .
O1 O 0.50234(10) 0.67012(10) 0.66565(7) 0.0168(3) Uani 1 1 d . . . . .
O10 O 0.49538(12) 0.88017(12) 0.77209(8) 0.0231(4) Uani 1 1 d . . . . .
O9 O 0.41249(11) 0.95700(11) 0.68974(8) 0.0216(4) Uani 1 1 d . . . . .
O3 O 0.40689(12) 0.74730(11) 0.75216(8) 0.0223(4) Uani 1 1 d . . . . .
O7 O 0.32531(11) 0.82277(11) 0.67245(8) 0.0215(4) Uani 1 1 d . . . . .
O6 O 0.28825(11) 0.82418(12) 0.55894(8) 0.0232(4) Uani 1 1 d . . . . .
O11 O 0.16553(12) 0.47238(12) 0.52234(9) 0.0249(4) Uani 1 1 d . . . . .
O12 O 0.04749(12) 0.41686(13) 0.58410(8) 0.0259(4) Uani 1 1 d . . . . .
O8 O 0.33047(12) 0.89215(13) 0.78099(9) 0.0280(4) Uani 1 1 d . . . . .
O2 O 0.34071(13) 0.60004(14) 0.78338(10) 0.0335(5) Uani 1 1 d . . . . .
O5 O 0.18890(12) 0.74106(15) 0.63294(9) 0.0316(5) Uani 1 1 d D . . . .
O14 O -0.02860(13) 0.39517(15) 0.50715(10) 0.0349(5) Uani 1 1 d . . . . .
N3 N 0.19582(15) 0.35201(14) 0.59495(11) 0.0263(5) Uani 1 1 d . . . . .
H3A H 0.167046 0.324236 0.569521 0.064(14) Uiso 1 1 calc R . . . .
H3B H 0.195041 0.326954 0.628826 0.076 Uiso 1 1 calc R U . . .
H3C H 0.246219 0.355987 0.582579 0.076 Uiso 1 1 calc R U . . .
O13 O 0.10344(15) 0.44143(15) 0.44010(9) 0.0369(5) Uani 1 1 d . . . . .
N2 N 0.10130(17) 0.56667(16) 0.60625(12) 0.0328(6) Uani 1 1 d . . . . .
H2A H 0.069889 0.573466 0.575611 0.039 Uiso 1 1 calc R U . . .
H2B H 0.139787 0.603705 0.606144 0.039 Uiso 1 1 calc R U . . .
H2C H 0.072169 0.571453 0.638225 0.039 Uiso 1 1 calc R U . . .
N1 N 0.12942(15) 0.44045(15) 0.68504(10) 0.0272(5) Uani 1 1 d . . . . .
H1A H 0.134695 0.388385 0.692716 0.033 Uiso 1 1 calc R U . . .
H1B H 0.079768 0.456122 0.693573 0.033 Uiso 1 1 calc R U . . .
H1C H 0.164362 0.468263 0.706082 0.033 Uiso 1 1 calc R U . . .
N4 N 0.25613(15) 0.50102(15) 0.62145(11) 0.0278(5) Uani 1 1 d . . . . .
H4A H 0.283248 0.508945 0.588894 0.033 Uiso 1 1 calc R U . . .
H4B H 0.282378 0.465946 0.643398 0.033 Uiso 1 1 calc R U . . .
H4C H 0.251308 0.547324 0.640263 0.033 Uiso 1 1 calc R U . . .
O1W O 0.1207(2) 0.26144(19) 0.49558(13) 0.0575(8) Uani 1 1 d G . . . .
H1WA H 0.076057 0.239950 0.486989 0.086 Uiso 1 1 d G U . . .
H1WB H 0.139328 0.285719 0.466234 0.086 Uiso 1 1 d G U . . .
C2 C 0.03468(16) 0.41534(17) 0.52978(12) 0.0235(5) Uani 1 1 d . . . . .
C1 C 0.10632(18) 0.44495(16) 0.49287(12) 0.0240(5) Uani 1 1 d . . . . .
O2W O 0.000000 0.750000 0.6119(4) 0.118(3) Uani 1 2 d GS T P . .
H2W H 0.045133 0.750247 0.628995 0.178 Uiso 1 1 d DG U . . .

loop_
_atom_site_aniso_label
_atom_site_aniso_U_11
_atom_site_aniso_U_22
_atom_site_aniso_U_33
_atom_site_aniso_U_23
_atom_site_aniso_U_13
_atom_site_aniso_U_12
Mo3 0.02548(12) 0.02696(12) 0.02591(12) -0.00817(9) 0.01013(9) -0.00385(9)
Mo1 0.02553(12) 0.02718(13) 0.03674(14) 0.01251(10) 0.01391(10) 0.00376(9)
Mo2 0.01556(11) 0.04371(16) 0.02560(12) -0.00445(10) 0.00288(9) -0.00184(9)
Co1 0.02087(17) 0.01977(17) 0.01983(16) 0.00111(13) -0.00222(13) -0.00052(13)
Si1 0.0125(3) 0.0125(3) 0.0131(5) 0.000 0.000 0.000
O4 0.0199(8) 0.0209(9) 0.0238(9) 0.0012(7) -0.0004(7) -0.0008(7)
O1 0.0175(8) 0.0154(8) 0.0174(8) 0.0016(6) -0.0002(6) 0.0005(6)
O10 0.0235(9) 0.0255(9) 0.0201(8) -0.0043(7) -0.0012(7) 0.0004(7)
O9 0.0214(9) 0.0194(8) 0.0240(9) -0.0009(7) 0.0019(7) 0.0028(7)
O3 0.0239(9) 0.0206(9) 0.0224(9) 0.0004(7) 0.0018(7) 0.0006(7)
O7 0.0216(9) 0.0205(9) 0.0225(9) -0.0024(7) -0.0010(7) 0.0010(7)
O6 0.0193(9) 0.0237(9) 0.0265(9) 0.0011(7) -0.0022(7) 0.0029(7)
O11 0.0250(9) 0.0263(10) 0.0235(9) 0.0034(8) 0.0000(8) -0.0033(7)
O12 0.0208(9) 0.0351(11) 0.0218(9) -0.0015(8) 0.0002(7) -0.0024(8)
O8 0.0257(10) 0.0313(11) 0.0270(10) -0.0070(8) 0.0070(8) -0.0012(8)
O2 0.0304(11) 0.0320(11) 0.0380(12) 0.0117(9) 0.0124(9) 0.0014(9)
O5 0.0174(9) 0.0460(13) 0.0315(11) -0.0017(9) 0.0017(8) -0.0020(9)
O14 0.0241(10) 0.0463(14) 0.0341(11) -0.0022(10) -0.0072(9) -0.0034(9)
N3 0.0280(12) 0.0222(11) 0.0289(12) 0.0008(9) -0.0019(10) 0.0014(9)
O13 0.0462(14) 0.0435(13) 0.0209(10) 0.0028(9) -0.0016(9) -0.0067(11)
N2 0.0418(15) 0.0270(12) 0.0294(12) -0.0034(10) -0.0111(11) 0.0069(11)
N1 0.0300(12) 0.0283(12) 0.0234(11) 0.0000(9) -0.0010(9) -0.0002(10)
N4 0.0267(12) 0.0259(12) 0.0307(12) 0.0011(10) -0.0030(10) -0.0052(9)
O1W 0.079(2) 0.0437(17) 0.0494(17) -0.0024(13) 0.0000(16) 0.0035(15)
C2 0.0225(12) 0.0231(12) 0.0250(12) 0.0022(10) -0.0016(10) 0.0014(10)
C1 0.0289(13) 0.0215(12) 0.0216(12) 0.0030(10) -0.0004(10) 0.0013(10)
O2W 0.079(5) 0.173(8) 0.103(5) 0.000 0.000 0.031(5)

loop_
_atom_type_symbol
_atom_type_description
_atom_type_scat_dispersion_real
_atom_type_scat_dispersion_imag
_atom_type_scat_source
C C 0.0033 0.0016 'International Tables Vol C Tables 4.2.6.8 and 6.1.1.4'
H H 0.0000 0.0000 'International Tables Vol C Tables 4.2.6.8 and 6.1.1.4'
Co Co 0.3494 0.9721 'International Tables Vol C Tables 4.2.6.8 and 6.1.1.4'
Mo Mo -1.6832 0.6857 'International Tables Vol C Tables 4.2.6.8 and 6.1.1.4'
N N 0.0061 0.0033 'International Tables Vol C Tables 4.2.6.8 and 6.1.1.4'
O O 0.0106 0.0060 'International Tables Vol C Tables 4.2.6.8 and 6.1.1.4'
Si Si 0.0817 0.0704 'International Tables Vol C Tables 4.2.6.8 and 6.1.1.4'

loop_
_geom_angle_atom_site_label_1
_geom_angle_atom_site_label_2
_geom_angle_atom_site_label_3
_geom_angle
_geom_angle_site_symmetry_1
_geom_angle_site_symmetry_3
_geom_angle_publ_flag
O10 Mo3 O1 75.12(7) . 6_564 ?
O10 Mo3 O9 88.10(8) . . ?
O9 Mo3 O1 75.05(7) . 6_564 ?
O3 Mo3 O1 84.59(7) . 6_564 ?
O3 Mo3 O10 89.48(8) . . ?
O3 Mo3 O9 159.43(8) . . ?
O3 Mo3 O7 86.33(8) . . ?
O7 Mo3 O1 85.05(7) . 6_564 ?
O7 Mo3 O10 160.04(8) . . ?
O7 Mo3 O9 89.01(8) . . ?
O8 Mo3 O1 171.30(8) . 6_564 ?
O8 Mo3 O10 99.54(9) . . ?
O8 Mo3 O9 98.13(9) . . ?
O8 Mo3 O3 102.41(9) . . ?
O8 Mo3 O7 100.41(9) . . ?
O4 Mo1 O1 85.20(7) . . ?
O4 Mo1 O10 159.25(8) . 6_564 ?
O4 Mo1 O3 86.95(8) . . ?
O4 Mo1 O6 89.74(8) . 12_767 ?
O10 Mo1 O1 74.11(7) 6_564 . ?
O3 Mo1 O1 84.34(7) . . ?
O3 Mo1 O10 89.39(8) . 6_564 ?
O3 Mo1 O6 158.78(8) . 12_767 ?
O6 Mo1 O1 74.50(7) 12_767 . ?
O6 Mo1 O10 86.32(8) 12_767 6_564 ?
O2 Mo1 O4 102.36(10) . . ?
O2 Mo1 O1 170.42(9) . . ?
O2 Mo1 O10 98.38(10) . 6_564 ?
O2 Mo1 O3 101.77(10) . . ?
O2 Mo1 O6 99.41(10) . 12_767 ?
O4 Mo2 O1 84.28(7) . 15_566 ?
O4 Mo2 O9 87.79(8) . 12_767 ?
O9 Mo2 O1 74.42(7) 12_767 15_566 ?
O7 Mo2 O4 85.52(8) . . ?
O7 Mo2 O1 84.50(7) . 15_566 ?
O7 Mo2 O9 158.43(8) . 12_767 ?
O7 Mo2 O6 90.26(8) . . ?
O6 Mo2 O4 158.86(8) . . ?
O6 Mo2 O1 74.68(7) . 15_566 ?
O6 Mo2 O9 88.62(8) . 12_767 ?
O5 Mo2 O4 101.50(10) . . ?
O5 Mo2 O1 170.84(9) . 15_566 ?
O5 Mo2 O9 98.53(10) . 12_767 ?
O5 Mo2 O7 102.90(10) . . ?
O5 Mo2 O6 99.64(10) . . ?
O11 Co1 N3 87.24(10) . . ?
O11 Co1 N2 89.00(10) . . ?
O11 Co1 N1 176.35(10) . . ?
O11 Co1 N4 92.68(10) . . ?
O12 Co1 O11 85.98(8) . . ?
O12 Co1 N3 89.27(10) . . ?
O12 Co1 N2 88.50(11) . . ?
O12 Co1 N1 90.68(10) . . ?
O12 Co1 N4 178.36(10) . . ?
N3 Co1 N2 175.75(11) . . ?
N1 Co1 N3 91.23(11) . . ?
N1 Co1 N2 92.41(11) . . ?
N4 Co1 N3 89.71(11) . . ?
N4 Co1 N2 92.43(12) . . ?
N4 Co1 N1 90.62(11) . . ?
O1 Si1 O1 109.51(6) 6_564 12_767 ?
O1 Si1 O1 109.51(6) 12_767 . ?
O1 Si1 O1 109.39(12) 6_564 . ?
O1 Si1 O1 109.51(6) 15_566 . ?
O1 Si1 O1 109.51(6) 15_566 6_564 ?
O1 Si1 O1 109.39(12) 15_566 12_767 ?
Mo1 O4 Mo2 150.70(11) . . ?
Mo3 O1 Mo1 91.77(6) 6_564 . ?
Mo3 O1 Mo2 91.38(6) 6_564 12_767 ?
Mo1 O1 Mo2 90.94(6) . 12_767 ?
Si1 O1 Mo3 124.32(9) . 6_564 ?
Si1 O1 Mo1 123.98(9) . . ?
Si1 O1 Mo2 124.59(9) . 12_767 ?
Mo3 O10 Mo1 118.99(9) . 6_564 ?
Mo3 O9 Mo2 119.10(9) . 15_566 ?
Mo1 O3 Mo3 150.64(11) . . ?
Mo2 O7 Mo3 152.03(11) . . ?
Mo2 O6 Mo1 119.87(9) . 15_566 ?
C1 O11 Co1 112.32(18) . . ?
C2 O12 Co1 113.02(18) . . ?
Co1 N3 H3A 109.5 . . ?
Co1 N3 H3B 109.5 . . ?
Co1 N3 H3C 109.5 . . ?
H3A N3 H3B 109.5 . . ?
H3A N3 H3C 109.5 . . ?
H3B N3 H3C 109.5 . . ?
Co1 N2 H2A 109.5 . . ?
Co1 N2 H2B 109.5 . . ?
Co1 N2 H2C 109.5 . . ?
H2A N2 H2B 109.5 . . ?
H2A N2 H2C 109.5 . . ?
H2B N2 H2C 109.5 . . ?
Co1 N1 H1A 109.5 . . ?
Co1 N1 H1B 109.5 . . ?
Co1 N1 H1C 109.5 . . ?
H1A N1 H1B 109.5 . . ?
H1A N1 H1C 109.5 . . ?
H1B N1 H1C 109.5 . . ?
Co1 N4 H4A 109.5 . . ?
Co1 N4 H4B 109.5 . . ?
Co1 N4 H4C 109.5 . . ?
H4A N4 H4B 109.5 . . ?
H4A N4 H4C 109.5 . . ?
H4B N4 H4C 109.5 . . ?
H1WA O1W H1WB 109.4 . . ?
O12 C2 C1 114.2(2) . . ?
O14 C2 O12 124.9(3) . . ?
O14 C2 C1 120.9(3) . . ?
O11 C1 C2 114.3(2) . . ?
O13 C1 O11 125.3(3) . . ?
O13 C1 C2 120.4(3) . . ?
H2W O2W H2W 124.4 . 6_464 ?

loop_
_geom_bond_atom_site_label_1
_geom_bond_atom_site_label_2
_geom_bond_distance
_geom_bond_site_symmetry_2
_geom_bond_publ_flag
Mo3 O1 2.3219(17) 6_564 ?
Mo3 O10 1.9245(19) . ?
Mo3 O9 1.9338(19) . ?
Mo3 O3 1.9116(19) . ?
Mo3 O7 1.9137(19) . ?
Mo3 O8 1.689(2) . ?
Mo1 O4 1.8984(19) . ?
Mo1 O1 2.3389(17) . ?
Mo1 O10 1.9592(19) 6_564 ?
Mo1 O3 1.9021(19) . ?
Mo1 O6 1.937(2) 12_767 ?
Mo1 O2 1.684(2) . ?
Mo2 O4 1.9380(19) . ?
Mo2 O1 2.3440(17) 15_566 ?
Mo2 O9 1.9391(19) 12_767 ?
Mo2 O7 1.8966(19) . ?
Mo2 O6 1.920(2) . ?
Mo2 O5 1.685(2) . ?
Co1 O11 1.914(2) . ?
Co1 O12 1.904(2) . ?
Co1 N3 1.952(2) . ?
Co1 N2 1.968(3) . ?
Co1 N1 1.947(2) . ?
Co1 N4 1.944(2) . ?
Si1 O1 1.6317(17) 12_767 ?
Si1 O1 1.6317(17) . ?
Si1 O1 1.6317(17) 6_564 ?
Si1 O1 1.6317(17) 15_566 ?
O11 C1 1.284(3) . ?
O12 C2 1.278(3) . ?
O14 C2 1.225(3) . ?
N3 H3A 0.8900 . ?
N3 H3B 0.8900 . ?
N3 H3C 0.8900 . ?
O13 C1 1.226(3) . ?
N2 H2A 0.8900 . ?
N2 H2B 0.8900 . ?
N2 H2C 0.8900 . ?
N1 H1A 0.8900 . ?
N1 H1B 0.8900 . ?
N1 H1C 0.8900 . ?
N4 H4A 0.8900 . ?
N4 H4B 0.8900 . ?
N4 H4C 0.8900 . ?
O1W H1WA 0.8495 . ?
O1W H1WB 0.8505 . ?
C2 C1 1.550(4) . ?
O2W H2W 0.8503 . ?
O2W H2W 0.85(7) 6_464 ?

loop_
_geom_torsion_atom_site_label_1
_geom_torsion_atom_site_label_2
_geom_torsion_atom_site_label_3
_geom_torsion_atom_site_label_4
_geom_torsion
_geom_torsion_site_symmetry_1
_geom_torsion_site_symmetry_2
_geom_torsion_site_symmetry_3
_geom_torsion_site_symmetry_4
_geom_torsion_publ_flag
Co1 O11 C1 O13 -175.2(2) . . . . ?
Co1 O11 C1 C2 5.1(3) . . . . ?
Co1 O12 C2 O14 -175.5(2) . . . . ?
Co1 O12 C2 C1 2.2(3) . . . . ?
O4 Mo2 O7 Mo3 28.4(2) . . . . ?
O1 Mo1 O4 Mo2 -57.7(2) . . . . ?
O1 Mo2 O7 Mo3 -56.2(2) 15_566 . . . ?
O1 Si1 O1 Mo3 179.76(12) 15_566 . . 6_564 ?
O1 Si1 O1 Mo3 -60.21(8) 6_564 . . 6_564 ?
O1 Si1 O1 Mo3 59.81(4) 12_767 . . 6_564 ?
O1 Si1 O1 Mo1 -179.86(12) 12_767 . . . ?
O1 Si1 O1 Mo1 -59.90(4) 15_566 . . . ?
O1 Si1 O1 Mo1 60.12(8) 6_564 . . . ?
O1 Si1 O1 Mo2 179.38(14) 6_564 . . 12_767 ?
O1 Si1 O1 Mo2 59.36(14) 15_566 . . 12_767 ?
O1 Si1 O1 Mo2 -60.59(14) 12_767 . . 12_767 ?
O10 Mo1 O4 Mo2 -53.3(4) 6_564 . . . ?
O9 Mo2 O7 Mo3 -43.9(4) 12_767 . . . ?
O3 Mo1 O4 Mo2 26.9(2) . . . . ?
O6 Mo1 O4 Mo2 -132.1(2) 12_767 . . . ?
O6 Mo2 O7 Mo3 -130.8(2) . . . . ?
O12 C2 C1 O11 -5.1(4) . . . . ?
O12 C2 C1 O13 175.2(3) . . . . ?
O2 Mo1 O4 Mo2 128.3(2) . . . . ?
O5 Mo2 O7 Mo3 129.2(2) . . . . ?
O14 C2 C1 O11 172.7(3) . . . . ?
O14 C2 C1 O13 -7.0(4) . . . . ?
